data_2300309
loop_
_publ_author_name
'Eccles, Kevin S.'
'Stokes, Stephen P.'
'Daly, Carla A.'
'Barry, Nicola M.'
'McSweeney, Sharon P.'
'O'Neill, Damian J.'
'Kelly, Dawn M.'
'Jennings, W. Brian'
'N\'i Dhubhghaill, O. M.'
'Moynihan, Humphrey A.'
'Maguire, Anita R.'
'Lawrence, Simon E.'

_publ_section_title
;
 Evaluation of the Bruker SMART X2S: crystallography for the
 nonspecialist?
;
_journal_coden_ASTM JACGAR
_journal_coeditor_code KK5074
_journal_issue 1
_journal_name_full 'Journal of Applied Crystallography'
_journal_page_first 213
_journal_page_last 215
_journal_paper_doi 10.1107/S0021889810042561
_journal_volume 44
_journal_year 2011
_chemical_formula_moiety 'C14 H11 F N2 S'
_chemical_formula_sum 'C14 H11 F N2 S'
_chemical_formula_weight 258.31
_space_group_IT_number 14
_symmetry_cell_setting monoclinic
_symmetry_space_group_name_Hall '-P 2ybc'
_symmetry_space_group_name_H-M 'P 1 21/c 1'
_atom_sites_solution_hydrogens geom
_atom_sites_solution_primary direct
_atom_sites_solution_secondary difmap
_audit_creation_method SHELXL-97
_cell_angle_alpha 90.00
_cell_angle_beta 97.400(3)
_cell_angle_gamma 90.00
_cell_formula_units_Z 4
_cell_length_a 10.1414(9)
_cell_length_b 11.3865(9)
_cell_length_c 11.3289(9)
_cell_measurement_reflns_used 2425
_cell_measurement_temperature 300(2)
_cell_measurement_theta_max 22.39
_cell_measurement_theta_min 2.55
_cell_volume 1297.31(19)
_computing_cell_refinement 'Bruker SAINT'
_computing_data_collection 'Bruker GIS'
_computing_data_reduction 'Bruker SAINT'
_computing_molecular_graphics 'Bruker APEX2'
_computing_structure_refinement 'SHELXL-97 (Sheldrick, 2008)'
_computing_structure_solution 'SHELXS-97 (Sheldrick, 2008)'
_diffrn_ambient_temperature 300(2)
_diffrn_measured_fraction_theta_full 0.997
_diffrn_measured_fraction_theta_max 0.997
_diffrn_measurement_device_type 'Bruker SMART X2S'
_diffrn_measurement_method '\w scans'
_diffrn_radiation_monochromator 'doubly curved silicon crystal'
_diffrn_radiation_source 'micro-focus sealed tube'
_diffrn_radiation_type MoK\a
_diffrn_radiation_wavelength 0.71073
_diffrn_reflns_av_R_equivalents 0.0289
_diffrn_reflns_av_sigmaI/netI 0.0276
_diffrn_reflns_limit_h_max 12
_diffrn_reflns_limit_h_min -12
_diffrn_reflns_limit_k_max 13
_diffrn_reflns_limit_k_min -13
_diffrn_reflns_limit_l_max 13
_diffrn_reflns_limit_l_min -9
_diffrn_reflns_number 8247
_diffrn_reflns_theta_full 25.01
_diffrn_reflns_theta_max 25.01
_diffrn_reflns_theta_min 2.02
_exptl_absorpt_coefficient_mu 0.244
_exptl_absorpt_correction_T_max 0.9305
_exptl_absorpt_correction_T_min 0.8878
_exptl_absorpt_correction_type multi-scan
_exptl_absorpt_process_details 'SADABS V2008/1 (Bruker AXS)'
_exptl_crystal_colour colorless
_exptl_crystal_density_diffrn 1.323
_exptl_crystal_density_method 'not measured'
_exptl_crystal_description block
_exptl_crystal_F_000 536
_exptl_crystal_size_max 0.50
_exptl_crystal_size_mid 0.35
_exptl_crystal_size_min 0.21
_refine_diff_density_max 0.274
_refine_diff_density_min -0.347
_refine_ls_extinction_method none
_refine_ls_goodness_of_fit_ref 1.080
_refine_ls_hydrogen_treatment constr
_refine_ls_matrix_type full
_refine_ls_number_parameters 163
_refine_ls_number_reflns 2277
_refine_ls_number_restraints 0
_refine_ls_restrained_S_all 1.080
_refine_ls_R_factor_all 0.0578
_refine_ls_R_factor_gt 0.0384
_refine_ls_shift/su_max 0.012
_refine_ls_shift/su_mean 0.001
_refine_ls_structure_factor_coef Fsqd
_refine_ls_weighting_details 'calc w=1/[\s^2^(Fo^2^)+(0.0954P)^2^+0.0000P] where P=(Fo^2^+2Fc^2^)/3'
_refine_ls_weighting_scheme calc
_refine_ls_wR_factor_gt 0.1161
_refine_ls_wR_factor_ref 0.1469
_reflns_number_gt 1729
_reflns_number_total 2277
_reflns_threshold_expression >2sigma(I)
_cod_data_source_file kk5074.cif
_cod_data_source_block Compound_2_Run_1
_cod_depositor_comments
;
The following automatic conversions were performed:
'_symmetry_cell_setting' value 'Monoclinic' changed to 'monoclinic'
according to '/home/saulius/struct/CIF-dictionaries/cif_core.dic'
dictionary named 'cif_core.dic' version 2.4.1 from 2010-06-29.

Automatic conversion script
Id: cif_fix_enum 1555 2011-01-17 13:19:09Z saulius 
;
_cod_original_sg_symbol_H-M P12(1)/c1
_cod_database_code 2300309

loop_
_symmetry_equiv_pos_as_xyz
'x, y, z'
'-x, y+1/2, -z+1/2'
'-x, -y, -z'
'x, -y-1/2, z-1/2'

loop_
_atom_site_type_symbol
_atom_site_label
_atom_site_fract_x
_atom_site_fract_y
_atom_site_fract_z
_atom_site_U_iso_or_equiv
_atom_site_adp_type
_atom_site_calc_flag
_atom_site_refinement_flags
_atom_site_occupancy
_atom_site_disorder_assembly
_atom_site_disorder_group
S S1 0.84242(6) 0.47328(5) 0.12753(5) 0.0501(3) Uani d . 1 . .
F F1 0.62909(17) 0.63504(13) 0.16615(16) 0.0791(5) Uani d . 1 . .
N N1 0.9003(2) 0.36623(18) 0.05259(19) 0.0672(6) Uani d . 1 . .
N N2 0.8633(2) 0.3788(2) -0.1664(2) 0.0768(7) Uani d . 1 . .
C C1 0.4123(3) 0.3846(4) 0.1554(3) 0.0890(11) Uani d . 1 . .
H H1 0.3236 0.3667 0.1603 0.107 Uiso calc R 1 . .
C C2 0.4537(3) 0.5002(3) 0.1658(3) 0.0734(8) Uani d . 1 . .
H H2 0.3948 0.5602 0.1780 0.088 Uiso calc R 1 . .
C C3 0.5851(2) 0.5228(2) 0.1575(2) 0.0552(6) Uani d . 1 . .
C C4 0.6739(2) 0.4351(2) 0.14091(19) 0.0472(6) Uani d . 1 . .
C C5 0.9219(2) 0.4334(2) 0.2749(2) 0.0574(6) Uani d . 1 . .
H H5A 0.9126 0.3496 0.2865 0.069 Uiso calc R 1 . .
H H5B 1.0160 0.4513 0.2812 0.069 Uiso calc R 1 . .
C C6 0.8616(2) 0.4984(2) 0.3702(2) 0.0503(6) Uani d . 1 . .
C C7 0.7683(3) 0.4444(2) 0.4306(2) 0.0612(7) Uani d . 1 . .
H H7 0.7426 0.3674 0.4122 0.073 Uiso calc R 1 . .
C C8 0.7129(3) 0.5044(3) 0.5183(3) 0.0761(8) Uani d . 1 . .
H H8 0.6500 0.4680 0.5588 0.091 Uiso calc R 1 . .
C C9 0.7513(3) 0.6181(3) 0.5455(3) 0.0756(9) Uani d . 1 . .
H H9 0.7144 0.6584 0.6047 0.091 Uiso calc R 1 . .
C C10 0.4990(3) 0.2956(3) 0.1381(3) 0.0848(9) Uani d . 1 . .
H H10 0.4687 0.2185 0.1308 0.102 Uiso calc R 1 . .
C C11 0.6298(3) 0.3199(2) 0.1317(2) 0.0654(7) Uani d . 1 . .
H H11 0.6889 0.2595 0.1211 0.078 Uiso calc R 1 . .
C C12 0.8778(2) 0.3785(2) -0.0636(3) 0.0554(6) Uani d . 1 . .
C C13 0.8433(3) 0.6722(3) 0.4860(3) 0.0721(8) Uani d . 1 . .
H H13 0.8683 0.7492 0.5047 0.086 Uiso calc R 1 . .
C C14 0.8993(3) 0.6133(2) 0.3986(2) 0.0602(7) Uani d . 1 . .
H H14 0.9621 0.6504 0.3586 0.072 Uiso calc R 1 . .

loop_
_atom_site_aniso_label
_atom_site_aniso_U_11
_atom_site_aniso_U_22
_atom_site_aniso_U_33
_atom_site_aniso_U_12
_atom_site_aniso_U_13
_atom_site_aniso_U_23
S1 0.0537(4) 0.0479(4) 0.0505(4) 0.0051(2) 0.0134(3) 0.0037(2)
F1 0.0796(11) 0.0578(9) 0.1008(13) 0.0147(8) 0.0155(9) -0.0114(8)
N1 0.0849(16) 0.0641(14) 0.0557(14) 0.0254(11) 0.0215(12) 0.0013(10)
N2 0.0775(17) 0.0924(18) 0.0631(16) 0.0049(12) 0.0193(13) -0.0066(13)
C1 0.0594(18) 0.150(4) 0.0571(19) -0.027(2) 0.0064(14) 0.0102(19)
C2 0.0566(16) 0.107(2) 0.0565(18) 0.0070(16) 0.0083(13) -0.0036(16)
C3 0.0555(14) 0.0651(16) 0.0446(14) 0.0034(12) 0.0049(11) -0.0010(11)
C4 0.0505(13) 0.0510(13) 0.0398(12) -0.0004(10) 0.0045(10) 0.0013(10)
C5 0.0529(14) 0.0642(15) 0.0546(15) 0.0103(12) 0.0052(11) 0.0077(12)
C6 0.0476(13) 0.0587(14) 0.0431(13) 0.0058(10) -0.0001(10) 0.0064(10)
C7 0.0713(17) 0.0555(14) 0.0580(16) -0.0001(12) 0.0129(13) 0.0063(12)
C8 0.086(2) 0.080(2) 0.0659(19) 0.0063(15) 0.0259(16) 0.0125(15)
C9 0.091(2) 0.079(2) 0.0560(17) 0.0222(16) 0.0099(15) -0.0044(14)
C10 0.088(2) 0.088(2) 0.076(2) -0.0312(18) 0.0032(17) 0.0083(17)
C11 0.0752(18) 0.0571(16) 0.0633(16) -0.0092(13) 0.0067(14) 0.0032(13)
C12 0.0473(14) 0.0576(15) 0.0647(18) 0.0002(10) 0.0200(12) -0.0056(12)
C13 0.0835(19) 0.0591(16) 0.0691(18) 0.0042(14) -0.0070(15) -0.0094(14)
C14 0.0546(14) 0.0605(16) 0.0625(17) -0.0048(11) -0.0036(12) 0.0024(12)

loop_
_atom_type_symbol
_atom_type_description
_atom_type_scat_dispersion_real
_atom_type_scat_dispersion_imag
_atom_type_scat_source
C C 0.0033 0.0016 'International Tables Vol C Tables 4.2.6.8 and 6.1.1.4'
H H 0.0000 0.0000 'International Tables Vol C Tables 4.2.6.8 and 6.1.1.4'
N N 0.0061 0.0033 'International Tables Vol C Tables 4.2.6.8 and 6.1.1.4'
F F 0.0171 0.0103 'International Tables Vol C Tables 4.2.6.8 and 6.1.1.4'
S S 0.1246 0.1234 'International Tables Vol C Tables 4.2.6.8 and 6.1.1.4'

loop_
_geom_angle_atom_site_label_1
_geom_angle_atom_site_label_2
_geom_angle_atom_site_label_3
_geom_angle_site_symmetry_1
_geom_angle_site_symmetry_3
_geom_angle
_geom_angle_publ_flag
N1 S1 C4 . . 105.87(12) ?
N1 S1 C5 . . 98.30(11) ?
C4 S1 C5 . . 100.20(11) ?
C12 N1 S1 . . 114.37(17) ?
C10 C1 C2 . . 121.4(3) ?
C10 C1 H1 . . 119.3 ?
C2 C1 H1 . . 119.3 ?
C3 C2 C1 . . 117.4(3) ?
C3 C2 H2 . . 121.3 ?
C1 C2 H2 . . 121.3 ?
F1 C3 C2 . . 119.1(2) ?
F1 C3 C4 . . 118.7(2) ?
C2 C3 C4 . . 122.1(3) ?
C3 C4 C11 . . 119.2(2) ?
C3 C4 S1 . . 119.03(18) ?
C11 C4 S1 . . 121.76(19) ?
C6 C5 S1 . . 111.38(16) ?
C6 C5 H5A . . 109.4 ?
S1 C5 H5A . . 109.4 ?
C6 C5 H5B . . 109.4 ?
S1 C5 H5B . . 109.4 ?
H5A C5 H5B . . 108.0 ?
C7 C6 C14 . . 119.3(2) ?
C7 C6 C5 . . 120.3(2) ?
C14 C6 C5 . . 120.3(2) ?
C6 C7 C8 . . 120.2(3) ?
C6 C7 H7 . . 119.9 ?
C8 C7 H7 . . 119.9 ?
C9 C8 C7 . . 119.8(3) ?
C9 C8 H8 . . 120.1 ?
C7 C8 H8 . . 120.1 ?
C13 C9 C8 . . 120.4(3) ?
C13 C9 H9 . . 119.8 ?
C8 C9 H9 . . 119.8 ?
C11 C10 C1 . . 120.2(3) ?
C11 C10 H10 . . 119.9 ?
C1 C10 H10 . . 119.9 ?
C10 C11 C4 . . 119.6(3) ?
C10 C11 H11 . . 120.2 ?
C4 C11 H11 . . 120.2 ?
N2 C12 N1 . . 173.4(3) ?
C9 C13 C14 . . 120.4(3) ?
C9 C13 H13 . . 119.8 ?
C14 C13 H13 . . 119.8 ?
C13 C14 C6 . . 119.9(3) ?
C13 C14 H14 . . 120.0 ?
C6 C14 H14 . . 120.0 ?

loop_
_geom_bond_atom_site_label_1
_geom_bond_atom_site_label_2
_geom_bond_site_symmetry_2
_geom_bond_distance
_geom_bond_publ_flag
S1 N1 . 1.637(2) ?
S1 C4 . 1.788(2) ?
S1 C5 . 1.816(2) ?
F1 C3 . 1.353(3) ?
N1 C12 . 1.315(4) ?
N2 C12 . 1.155(3) ?
C1 C10 . 1.373(5) ?
C1 C2 . 1.381(4) ?
C1 H1 . 0.9300 ?
C2 C3 . 1.373(4) ?
C2 H2 . 0.9300 ?
C3 C4 . 1.374(3) ?
C4 C11 . 1.386(3) ?
C5 C6 . 1.502(3) ?
C5 H5A . 0.9700 ?
C5 H5B . 0.9700 ?
C6 C7 . 1.381(3) ?
C6 C14 . 1.389(3) ?
C7 C8 . 1.383(4) ?
C7 H7 . 0.9300 ?
C8 C9 . 1.375(4) ?
C8 H8 . 0.9300 ?
C9 C13 . 1.366(4) ?
C9 H9 . 0.9300 ?
C10 C11 . 1.366(4) ?
C10 H10 . 0.9300 ?
C11 H11 . 0.9300 ?
C13 C14 . 1.377(4) ?
C13 H13 . 0.9300 ?
C14 H14 . 0.9300 ?
